data_7045455
loop_
_publ_author_name
'Dubey, Pooja'
'Gupta, Sonu'
'Singh, Ajai K.'

_publ_section_title
;
 Base free N-alkylation of anilines with ArCH<sub>2</sub>OH and transfer
 hydrogenation of aldehydes/ketones catalyzed by the complexes of
 \h<sup>5</sup>-Cp*Ir(iii) with chalcogenated Schiff bases of
 anthracene-9-carbaldehyde.
;
_journal_issue 11
_journal_name_full 'Dalton transactions (Cambridge, England : 2003)'
_journal_page_first 3764
_journal_page_last 3774
_journal_paper_doi 10.1039/c7dt04326k
_journal_volume 47
_journal_year 2018
_chemical_formula_moiety 'C23 H19 N Se'
_chemical_formula_sum 'C23 H19 N Se'
_chemical_formula_weight 388.35
_space_group_crystal_system monoclinic
_space_group_IT_number 14
_space_group_name_Hall '-P 2ybc'
_space_group_name_H-M_alt 'P 1 21/c 1'
_symmetry_space_group_name_Hall '-P 2ybc'
_symmetry_space_group_name_H-M 'P 1 21/c 1'
_atom_sites_solution_hydrogens geom
_audit_block_doi 10.5517/ccdc.csd.cc1ptlnr
_audit_creation_method SHELXL-2014/7
_audit_update_record
;
2018-01-15 deposited with the CCDC.
2018-01-30 downloaded from the CCDC.
;
_cell_angle_alpha 90
_cell_angle_beta 110.958(6)
_cell_angle_gamma 90
_cell_formula_units_Z 4
_cell_length_a 18.368(5)
_cell_length_b 5.1780(14)
_cell_length_c 20.341(5)
_cell_measurement_reflns_used 742
_cell_measurement_temperature 298(2)
_cell_measurement_theta_max 17.71
_cell_measurement_theta_min 2.37
_cell_volume 1806.6(8)
_computing_cell_refinement 'Bruker SMART'
_computing_data_collection 'Bruker SMART'
_computing_data_reduction 'Bruker SAINT'
_computing_molecular_graphics 'MERCURY 3.0'
_computing_publication_material SHELXTL
_computing_structure_refinement 'SHELXL-2014/7 (Sheldrick, 2014)'
_computing_structure_solution 'SHELXL-2014/7 (Sheldrick, 2014)'
_diffrn_ambient_temperature 298(2)
_diffrn_measured_fraction_theta_full 0.973
_diffrn_measured_fraction_theta_max 0.973
_diffrn_measurement_device_type 'CCD area detector'
_diffrn_measurement_method 'phi and omega scans'
_diffrn_radiation_type MoK\a
_diffrn_radiation_wavelength 0.71073
_diffrn_reflns_av_R_equivalents 0.0637
_diffrn_reflns_av_unetI/netI 0.0905
_diffrn_reflns_Laue_measured_fraction_full 0.973
_diffrn_reflns_Laue_measured_fraction_max 0.973
_diffrn_reflns_limit_h_max 16
_diffrn_reflns_limit_h_min -21
_diffrn_reflns_limit_k_max 6
_diffrn_reflns_limit_k_min -6
_diffrn_reflns_limit_l_max 19
_diffrn_reflns_limit_l_min -24
_diffrn_reflns_number 7368
_diffrn_reflns_point_group_measured_fraction_full 0.999
_diffrn_reflns_point_group_measured_fraction_max 0.999
_diffrn_reflns_theta_full 24.982
_diffrn_reflns_theta_max 24.982
_diffrn_reflns_theta_min 1.187
_exptl_absorpt_coefficient_mu 2.083
_exptl_absorpt_correction_T_max 0.557
_exptl_absorpt_correction_T_min 0.498
_exptl_absorpt_correction_type multi-scan
_exptl_absorpt_process_details '(SADABS; Bruker; 2014)'
_exptl_crystal_colour yellow
_exptl_crystal_density_diffrn 1.428
_exptl_crystal_density_meas 1.428
_exptl_crystal_density_method 'not measured'
_exptl_crystal_description block
_exptl_crystal_F_000 792.0
_exptl_crystal_size_max 0.34
_exptl_crystal_size_mid 0.32
_exptl_crystal_size_min 0.28
_refine_diff_density_max 0.507
_refine_diff_density_min -0.368
_refine_diff_density_rms 0.099
_refine_ls_extinction_method none
_refine_ls_goodness_of_fit_ref 0.946
_refine_ls_hydrogen_treatment constr
_refine_ls_matrix_type full
_refine_ls_number_parameters 226
_refine_ls_number_reflns 3170
_refine_ls_number_restraints 0
_refine_ls_restrained_S_all 0.946
_refine_ls_R_factor_all 0.1097
_refine_ls_R_factor_gt 0.0610
_refine_ls_shift/su_max 0.000
_refine_ls_shift/su_mean 0.000
_refine_ls_structure_factor_coef Fsqd
_refine_ls_weighting_details 'w=1/[\s^2^(Fo^2^)+(0.0894P)^2^] where P=(Fo^2^+2Fc^2^)/3'
_refine_ls_weighting_scheme calc
_refine_ls_wR_factor_gt 0.1322
_refine_ls_wR_factor_ref 0.1661
_reflns_Friedel_coverage 0.000
_reflns_number_gt 1933
_reflns_number_total 3170
_reflns_threshold_expression 'I > 2\s(I)'
_cod_data_source_file c7dt04326k2.cif
_cod_data_source_block L2
_cod_depositor_comments 'Adding full bibliography for 7045452--7045456.cif.'
_cod_database_code 7045455
_shelx_shelxl_version_number 2014/7
_shelx_space_group_comment
;
The symmetry employed for this shelxl refinement is uniquely defined
by the following loop, which should always be used as a source of
symmetry information in preference to the above space-group names.
They are only intended as comments.
;

loop_
_space_group_symop_operation_xyz
'x, y, z'
'-x, y+1/2, -z+1/2'
'-x, -y, -z'
'x, -y-1/2, z-1/2'

loop_
_atom_site_label
_atom_site_type_symbol
_atom_site_fract_x
_atom_site_fract_y
_atom_site_fract_z
_atom_site_U_iso_or_equiv
_atom_site_adp_type
_atom_site_occupancy
_atom_site_site_symmetry_order
_atom_site_calc_flag
_atom_site_refinement_flags_posn
_atom_site_refinement_flags_adp
Se1 Se 0.46826(4) -0.05887(12) 0.38785(3) 0.0512(3) Uani 1 1 d . .
N1 N 0.3101(3) 0.5653(10) 0.3322(3) 0.0539(13) Uani 1 1 d . .
C8 C 0.0917(4) 1.1215(13) 0.2162(4) 0.0587(19) Uani 1 1 d . .
C18 C 0.5465(3) 0.1811(11) 0.3840(3) 0.0448(15) Uani 1 1 d . .
C9 C 0.0483(4) 1.2310(14) 0.1489(5) 0.072(2) Uani 1 1 d . .
H9 H 0.0136 1.3647 0.1464 0.087 Uiso 1 1 calc R U
C1 C 0.1814(4) 0.9035(11) 0.3474(4) 0.0520(17) Uani 1 1 d . .
C15 C 0.2432(4) 0.5898(11) 0.2873(4) 0.0517(16) Uani 1 1 d . .
H15 H 0.2260 0.4641 0.2525 0.062 Uiso 1 1 calc R U
C14 C 0.1890(4) 0.8056(12) 0.2854(4) 0.0507(16) Uani 1 1 d . .
C7 C 0.0855(4) 1.2126(13) 0.2777(4) 0.066(2) Uani 1 1 d . .
H7 H 0.0507 1.3461 0.2751 0.079 Uiso 1 1 calc R U
C13 C 0.1444(4) 0.9124(12) 0.2196(4) 0.0517(17) Uani 1 1 d . .
C19 C 0.5805(4) 0.3547(13) 0.4373(3) 0.0545(17) Uani 1 1 d . .
H19 H 0.5667 0.3539 0.4770 0.065 Uiso 1 1 calc R U
C2 C 0.2235(4) 0.8063(14) 0.4163(4) 0.065(2) Uani 1 1 d . .
H2 H 0.2579 0.6695 0.4215 0.078 Uiso 1 1 calc R U
C16 C 0.3561(4) 0.3452(12) 0.3240(3) 0.0520(17) Uani 1 1 d . .
H16A H 0.3970 0.4064 0.3082 0.062 Uiso 1 1 calc R U
H16B H 0.3229 0.2297 0.2883 0.062 Uiso 1 1 calc R U
C23 C 0.5690(4) 0.1850(13) 0.3262(3) 0.0571(18) Uani 1 1 d . .
H23 H 0.5462 0.0709 0.2892 0.069 Uiso 1 1 calc R U
C10 C 0.0560(5) 1.1470(17) 0.0895(5) 0.081(2) Uani 1 1 d . .
H10 H 0.0272 1.2224 0.0465 0.097 Uiso 1 1 calc R U
C6 C 0.1291(4) 1.1128(12) 0.3432(4) 0.0564(18) Uani 1 1 d . .
C3 C 0.2146(4) 0.9082(15) 0.4744(4) 0.072(2) Uani 1 1 d . .
H3 H 0.2433 0.8422 0.5186 0.087 Uiso 1 1 calc R U
C17 C 0.3920(4) 0.1995(12) 0.3921(3) 0.0524(17) Uani 1 1 d . .
H17A H 0.3510 0.1140 0.4035 0.063 Uiso 1 1 calc R U
H17B H 0.4175 0.3212 0.4295 0.063 Uiso 1 1 calc R U
C12 C 0.1510(4) 0.8314(14) 0.1552(4) 0.066(2) Uani 1 1 d . .
H12 H 0.1855 0.6986 0.1561 0.080 Uiso 1 1 calc R U
C5 C 0.1207(4) 1.2123(15) 0.4056(5) 0.073(2) Uani 1 1 d . .
H5 H 0.0861 1.3469 0.4026 0.088 Uiso 1 1 calc R U
C4 C 0.1626(5) 1.1117(15) 0.4683(5) 0.079(2) Uani 1 1 d . .
H4 H 0.1570 1.1784 0.5087 0.095 Uiso 1 1 calc R U
C21 C 0.6562(4) 0.5334(14) 0.3747(4) 0.069(2) Uani 1 1 d . .
H21 H 0.6917 0.6554 0.3710 0.083 Uiso 1 1 calc R U
C11 C 0.1089(4) 0.9411(16) 0.0925(4) 0.075(2) Uani 1 1 d . .
H11 H 0.1144 0.8819 0.0513 0.090 Uiso 1 1 calc R U
C22 C 0.6249(4) 0.3563(15) 0.3226(4) 0.069(2) Uani 1 1 d . .
H22 H 0.6413 0.3510 0.2844 0.083 Uiso 1 1 calc R U
C20 C 0.6346(4) 0.5291(14) 0.4326(4) 0.067(2) Uani 1 1 d . .
H20 H 0.6569 0.6456 0.4691 0.081 Uiso 1 1 calc R U

loop_
_atom_site_aniso_label
_atom_site_aniso_U_11
_atom_site_aniso_U_22
_atom_site_aniso_U_33
_atom_site_aniso_U_23
_atom_site_aniso_U_13
_atom_site_aniso_U_12
Se1 0.0583(5) 0.0389(4) 0.0623(5) 0.0034(3) 0.0288(3) 0.0065(3)
N1 0.048(3) 0.044(3) 0.074(4) -0.007(3) 0.028(3) 0.003(3)
C8 0.036(4) 0.047(4) 0.093(6) 0.014(4) 0.024(4) -0.003(3)
C18 0.044(4) 0.041(3) 0.048(4) 0.002(3) 0.016(3) 0.008(3)
C9 0.049(5) 0.055(5) 0.110(7) 0.016(5) 0.025(5) 0.006(4)
C1 0.040(4) 0.037(4) 0.088(5) 0.001(4) 0.034(4) -0.001(3)
C15 0.051(4) 0.038(4) 0.070(5) -0.008(3) 0.027(4) -0.007(3)
C14 0.043(4) 0.040(4) 0.075(5) -0.003(3) 0.029(4) 0.000(3)
C7 0.040(4) 0.049(4) 0.116(7) 0.001(4) 0.035(4) 0.011(3)
C13 0.035(4) 0.050(4) 0.073(5) -0.003(4) 0.023(3) -0.009(3)
C19 0.051(4) 0.058(4) 0.060(5) 0.002(3) 0.025(4) 0.005(3)
C2 0.066(5) 0.056(4) 0.087(6) 0.001(4) 0.045(4) 0.015(4)
C16 0.045(4) 0.046(4) 0.066(5) -0.009(3) 0.020(3) 0.008(3)
C23 0.065(5) 0.065(4) 0.048(4) -0.002(3) 0.027(4) -0.003(4)
C10 0.050(5) 0.086(6) 0.097(7) 0.030(5) 0.015(5) 0.000(4)
C6 0.044(4) 0.042(4) 0.094(6) -0.007(4) 0.038(4) -0.007(3)
C3 0.069(5) 0.075(6) 0.083(6) -0.001(4) 0.040(4) 0.004(4)
C17 0.047(4) 0.052(4) 0.065(5) -0.010(3) 0.028(3) 0.003(3)
C12 0.056(5) 0.065(5) 0.079(6) 0.011(4) 0.025(4) -0.001(4)
C5 0.050(5) 0.065(5) 0.116(7) -0.016(5) 0.044(5) 0.006(4)
C4 0.074(6) 0.075(6) 0.102(7) -0.020(5) 0.047(5) 0.002(5)
C21 0.059(5) 0.061(5) 0.084(6) 0.013(4) 0.023(4) -0.002(4)
C11 0.067(5) 0.079(5) 0.084(6) 0.008(5) 0.032(5) -0.010(5)
C22 0.075(5) 0.083(5) 0.060(5) 0.013(4) 0.038(4) -0.003(4)
C20 0.057(5) 0.068(5) 0.075(5) -0.016(4) 0.021(4) -0.001(4)

loop_
_atom_type_symbol
_atom_type_description
_atom_type_scat_dispersion_real
_atom_type_scat_dispersion_imag
_atom_type_scat_source
C C 0.0033 0.0016 'International Tables Vol C Tables 4.2.6.8 and 6.1.1.4'
H H 0.0000 0.0000 'International Tables Vol C Tables 4.2.6.8 and 6.1.1.4'
N N 0.0061 0.0033 'International Tables Vol C Tables 4.2.6.8 and 6.1.1.4'
Se Se -0.0929 2.2259 'International Tables Vol C Tables 4.2.6.8 and 6.1.1.4'

loop_
_geom_angle_atom_site_label_1
_geom_angle_atom_site_label_2
_geom_angle_atom_site_label_3
_geom_angle
C18 Se1 C17 96.7(3)
C15 N1 C16 117.0(5)
C7 C8 C9 122.2(7)
C7 C8 C13 119.1(7)
C9 C8 C13 118.7(7)
C19 C18 C23 118.2(6)
C19 C18 Se1 121.8(5)
C23 C18 Se1 120.0(5)
C10 C9 C8 122.1(8)
C10 C9 H9 119.0
C8 C9 H9 119.0
C14 C1 C2 123.9(6)
C14 C1 C6 119.8(7)
C2 C1 C6 116.3(6)
N1 C15 C14 124.7(6)
N1 C15 H15 117.6
C14 C15 H15 117.6
C13 C14 C1 119.8(6)
C13 C14 C15 118.4(6)
C1 C14 C15 121.7(6)
C8 C7 C6 122.5(7)
C8 C7 H7 118.8
C6 C7 H7 118.8
C14 C13 C12 123.2(6)
C14 C13 C8 119.7(6)
C12 C13 C8 117.1(7)
C20 C19 C18 120.8(6)
C20 C19 H19 119.6
C18 C19 H19 119.6
C3 C2 C1 121.7(7)
C3 C2 H2 119.1
C1 C2 H2 119.1
N1 C16 C17 111.5(5)
N1 C16 H16A 109.3
C17 C16 H16A 109.3
N1 C16 H16B 109.3
C17 C16 H16B 109.3
H16A C16 H16B 108.0
C22 C23 C18 120.7(7)
C22 C23 H23 119.7
C18 C23 H23 119.7
C9 C10 C11 119.6(8)
C9 C10 H10 120.2
C11 C10 H10 120.2
C7 C6 C5 120.7(7)
C7 C6 C1 119.0(7)
C5 C6 C1 120.2(7)
C2 C3 C4 120.5(8)
C2 C3 H3 119.7
C4 C3 H3 119.7
C16 C17 Se1 112.7(4)
C16 C17 H17A 109.0
Se1 C17 H17A 109.0
C16 C17 H17B 109.0
Se1 C17 H17B 109.0
H17A C17 H17B 107.8
C11 C12 C13 122.3(8)
C11 C12 H12 118.8
C13 C12 H12 118.8
C4 C5 C6 119.9(7)
C4 C5 H5 120.0
C6 C5 H5 120.0
C5 C4 C3 121.3(8)
C5 C4 H4 119.4
C3 C4 H4 119.4
C22 C21 C20 119.0(7)
C22 C21 H21 120.5
C20 C21 H21 120.5
C12 C11 C10 120.2(8)
C12 C11 H11 119.9
C10 C11 H11 119.9
C21 C22 C23 120.5(7)
C21 C22 H22 119.7
C23 C22 H22 119.7
C19 C20 C21 120.7(7)
C19 C20 H20 119.7
C21 C20 H20 119.7

loop_
_geom_bond_atom_site_label_1
_geom_bond_atom_site_label_2
_geom_bond_distance
Se1 C18 1.922(6)
Se1 C17 1.961(6)
N1 C15 1.247(8)
N1 C16 1.464(7)
C8 C7 1.379(9)
C8 C9 1.431(9)
C8 C13 1.437(9)
C18 C19 1.374(8)
C18 C23 1.380(8)
C9 C10 1.340(11)
C9 H9 0.9300
C1 C14 1.413(9)
C1 C2 1.428(9)
C1 C6 1.430(9)
C15 C14 1.488(8)
C15 H15 0.9300
C14 C13 1.408(9)
C7 C6 1.386(9)
C7 H7 0.9300
C13 C12 1.422(9)
C19 C20 1.371(9)
C19 H19 0.9300
C2 C3 1.355(9)
C2 H2 0.9300
C16 C17 1.506(8)
C16 H16A 0.9700
C16 H16B 0.9700
C23 C22 1.378(9)
C23 H23 0.9300
C10 C11 1.428(11)
C10 H10 0.9300
C6 C5 1.428(9)
C3 C4 1.398(10)
C3 H3 0.9300
C17 H17A 0.9700
C17 H17B 0.9700
C12 C11 1.358(10)
C12 H12 0.9300
C5 C4 1.338(10)
C5 H5 0.9300
C4 H4 0.9300
C21 C22 1.364(10)
C21 C20 1.371(10)
C21 H21 0.9300
C11 H11 0.9300
C22 H22 0.9300
C20 H20 0.9300

loop_
_geom_torsion_atom_site_label_1
_geom_torsion_atom_site_label_2
_geom_torsion_atom_site_label_3
_geom_torsion_atom_site_label_4
_geom_torsion
C7 C8 C9 C10 178.1(7)
C13 C8 C9 C10 -0.9(10)
C16 N1 C15 C14 -177.7(6)
C2 C1 C14 C13 179.4(6)
C6 C1 C14 C13 -0.8(9)
C2 C1 C14 C15 -0.4(10)
C6 C1 C14 C15 179.4(5)
N1 C15 C14 C13 139.6(7)
N1 C15 C14 C1 -40.6(10)
C9 C8 C7 C6 -178.0(6)
C13 C8 C7 C6 1.0(10)
C1 C14 C13 C12 177.5(6)
C15 C14 C13 C12 -2.7(9)
C1 C14 C13 C8 0.3(9)
C15 C14 C13 C8 -179.8(5)
C7 C8 C13 C14 -0.4(9)
C9 C8 C13 C14 178.6(6)
C7 C8 C13 C12 -177.7(6)
C9 C8 C13 C12 1.3(9)
C23 C18 C19 C20 0.8(9)
Se1 C18 C19 C20 -178.2(5)
C14 C1 C2 C3 179.5(7)
C6 C1 C2 C3 -0.4(10)
C15 N1 C16 C17 -131.6(6)
C19 C18 C23 C22 0.9(10)
Se1 C18 C23 C22 179.9(5)
C8 C9 C10 C11 0.3(12)
C8 C7 C6 C5 -179.8(6)
C8 C7 C6 C1 -1.4(10)
C14 C1 C6 C7 1.3(9)
C2 C1 C6 C7 -178.8(6)
C14 C1 C6 C5 179.7(6)
C2 C1 C6 C5 -0.4(9)
C1 C2 C3 C4 0.9(11)
N1 C16 C17 Se1 -170.1(4)
C14 C13 C12 C11 -178.4(7)
C8 C13 C12 C11 -1.2(10)
C7 C6 C5 C4 179.2(7)
C1 C6 C5 C4 0.8(10)
C6 C5 C4 C3 -0.4(12)
C2 C3 C4 C5 -0.4(12)
C13 C12 C11 C10 0.6(11)
C9 C10 C11 C12 -0.1(12)
C20 C21 C22 C23 3.7(11)
C18 C23 C22 C21 -3.2(11)
C18 C19 C20 C21 -0.3(11)
C22 C21 C20 C19 -2.0(11)
